data_7208513
loop_
_publ_author_name
'Aaker\"oy, Christer B.'
'Chopade, Prashant D.'
'Ganser, Claudia'
'Rajbanshi, Arbin'
'Desper, John'

_publ_section_title
;
 Exploring the structural landscape of 2-aminopyrazines via
 co-crystallizations
;
_journal_issue 18
_journal_name_full CrystEngComm
_journal_page_first 5845
_journal_paper_doi 10.1039/c2ce25516b
_journal_volume 14
_journal_year 2012
_chemical_formula_moiety
;
(C4 H5 N3) (C7 H5 N O4)2
;
_chemical_formula_sum 'C18 H15 N5 O8'
_chemical_formula_weight 429.35
_chemical_name_systematic
;
P50 2-aminopyrazine, (4-NO2-PhCOOH)2
;
_space_group_IT_number 14
_symmetry_cell_setting monoclinic
_symmetry_space_group_name_Hall '-P 2ybc'
_symmetry_space_group_name_H-M 'P 1 21/c 1'
_atom_sites_solution_hydrogens geom
_atom_sites_solution_primary direct
_atom_sites_solution_secondary difmap
_audit_creation_method SHELXL-97
_cell_angle_alpha 90.00
_cell_angle_beta 101.948(2)
_cell_angle_gamma 90.00
_cell_formula_units_Z 2
_cell_length_a 13.8994(7)
_cell_length_b 5.4845(3)
_cell_length_c 13.1317(6)
_cell_measurement_reflns_used 2139
_cell_measurement_temperature 296(2)
_cell_measurement_theta_max 24.72
_cell_measurement_theta_min 3.78
_cell_volume 979.36(9)
_computing_cell_refinement 'Bruker SAINT'
_computing_data_collection 'Bruker APEX2'
_computing_data_reduction 'Bruker SAINT'
_computing_molecular_graphics 'Bruker SHELXTL'
_computing_publication_material 'Bruker SHELXTL'
_computing_structure_refinement 'SHELXL-97 (Sheldrick, 1997)'
_computing_structure_solution 'SHELXS-97 (Sheldrick, 1990)'
_diffrn_ambient_temperature 296(2)
_diffrn_measured_fraction_theta_full 0.986
_diffrn_measured_fraction_theta_max 0.986
_diffrn_measurement_device_type 'Bruker APEX-II CCD'
_diffrn_measurement_method '\f and \w scans'
_diffrn_radiation_monochromator graphite
_diffrn_radiation_source 'fine-focus sealed tube'
_diffrn_radiation_type MoK\a
_diffrn_radiation_wavelength 0.71073
_diffrn_reflns_av_R_equivalents 0.0516
_diffrn_reflns_av_sigmaI/netI 0.0515
_diffrn_reflns_limit_h_max 21
_diffrn_reflns_limit_h_min -19
_diffrn_reflns_limit_k_max 8
_diffrn_reflns_limit_k_min -7
_diffrn_reflns_limit_l_max 19
_diffrn_reflns_limit_l_min -19
_diffrn_reflns_number 12104
_diffrn_reflns_theta_full 32.65
_diffrn_reflns_theta_max 32.65
_diffrn_reflns_theta_min 3.78
_diffrn_standards_number 0
_exptl_absorpt_coefficient_mu 0.117
_exptl_absorpt_correction_type none
_exptl_crystal_colour colourless
_exptl_crystal_density_diffrn 1.456
_exptl_crystal_density_method 'not measured'
_exptl_crystal_description plate
_exptl_crystal_F_000 444
_exptl_crystal_size_max 0.28
_exptl_crystal_size_mid 0.26
_exptl_crystal_size_min 0.14
_refine_diff_density_max 0.203
_refine_diff_density_min -0.315
_refine_diff_density_rms 0.040
_refine_ls_extinction_method none
_refine_ls_goodness_of_fit_ref 1.055
_refine_ls_hydrogen_treatment mixed
_refine_ls_matrix_type full
_refine_ls_number_parameters 179
_refine_ls_number_reflns 3529
_refine_ls_number_restraints 0
_refine_ls_restrained_S_all 1.055
_refine_ls_R_factor_all 0.1557
_refine_ls_R_factor_gt 0.0707
_refine_ls_shift/su_max 0.000
_refine_ls_shift/su_mean 0.000
_refine_ls_structure_factor_coef Fsqd
_refine_ls_weighting_details 'calc w=1/[\s^2^(Fo^2^)+(0.0850P)^2^+0.1500P] where P=(Fo^2^+2Fc^2^)/3'
_refine_ls_weighting_scheme calc
_refine_ls_wR_factor_gt 0.1821
_refine_ls_wR_factor_ref 0.2208
_reflns_number_gt 1564
_reflns_number_total 3529
_reflns_threshold_expression >2sigma(I)
_cod_data_source_file c2ce25516b.txt
_cod_data_source_block B1.A11
_cod_depositor_comments
;
The following automatic conversions were performed:

'_symmetry_cell_setting' value 'Monoclinic' changed to 'monoclinic'
according to /home/saulius/struct/CIF-dictionaries/cif_core.dic
dictionary named 'cif_core.dic' version 2.4.1 from 2010-06-29.

Automatic conversion script
Id: cif_fix_values 1891 2012-01-12 08:04:46Z andrius 
;
_cod_original_sg_symbol_H-M P2(1)/c
_cod_database_code 7208513

loop_
_symmetry_equiv_pos_as_xyz
'x, y, z'
'-x, y+1/2, -z+1/2'
'-x, -y, -z'
'x, -y-1/2, z-1/2'

loop_
_atom_site_label
_atom_site_type_symbol
_atom_site_fract_x
_atom_site_fract_y
_atom_site_fract_z
_atom_site_U_iso_or_equiv
_atom_site_adp_type
_atom_site_occupancy
_atom_site_symmetry_multiplicity
_atom_site_calc_flag
_atom_site_refinement_flags
_atom_site_disorder_assembly
_atom_site_disorder_group
C11 C 0.76032(14) 1.3246(3) 0.39289(15) 0.0555(5) Uani 1 1 d . . .
C17 C 0.69575(19) 1.1306(5) 0.4229(3) 0.0906(9) Uani 1 1 d . . .
O17 O 0.64255(15) 1.0075(4) 0.35157(17) 0.1035(7) Uani 1 1 d . . .
H17 H 0.6044 0.9233 0.3764 0.124 Uiso 0.50 1 calc PR . .
O18 O 0.69576(16) 1.0986(4) 0.51690(16) 0.1033(7) Uani 1 1 d . . .
H18 H 0.6548 0.9948 0.5228 0.124 Uiso 0.50 1 calc PR . .
C12 C 0.81922(16) 1.4608(4) 0.47003(14) 0.0635(6) Uani 1 1 d . . .
H12 H 0.8186 1.4311 0.5396 0.076 Uiso 1 1 calc R . .
C13 C 0.87901(15) 1.6410(4) 0.44375(13) 0.0604(5) Uani 1 1 d . . .
H13 H 0.9191 1.7334 0.4950 0.072 Uiso 1 1 calc R . .
C14 C 0.87797(13) 1.6805(3) 0.34069(13) 0.0496(4) Uani 1 1 d . . .
N14 N 0.94049(14) 1.8750(3) 0.31185(15) 0.0656(5) Uani 1 1 d . . .
O13 O 1.00788(16) 1.9486(4) 0.37962(15) 0.1023(7) Uani 1 1 d . . .
O14 O 0.92275(14) 1.9491(3) 0.22248(14) 0.0894(6) Uani 1 1 d . . .
C15 C 0.82091(14) 1.5472(4) 0.26218(13) 0.0559(5) Uani 1 1 d . . .
H15 H 0.8221 1.5777 0.1928 0.067 Uiso 1 1 calc R . .
C16 C 0.76177(14) 1.3665(4) 0.28946(15) 0.0591(5) Uani 1 1 d . . .
H16 H 0.7228 1.2726 0.2380 0.071 Uiso 1 1 calc R . .
N21 N 0.5450(4) 0.6610(14) 0.4420(6) 0.0563(14) Uani 0.50 1 d P A -1
C22 C 0.5498(3) 0.5791(9) 0.5375(3) 0.0539(9) Uani 0.50 1 d P A -1
N22 N 0.6093(7) 0.682(2) 0.6169(9) 0.083(3) Uani 0.50 1 d P A -1
H22A H 0.641(4) 0.817(12) 0.599(4) 0.099 Uiso 0.50 1 d P B -1
H22B H 0.616(4) 0.619(11) 0.683(5) 0.099 Uiso 0.50 1 d P C -1
C23 C 0.4903(5) 0.3805(18) 0.5558(8) 0.0607(18) Uani 0.50 1 d P A -1
H23 H 0.4937 0.3240 0.6232 0.073 Uiso 0.50 1 calc PR A -1
N24 N 0.4297(3) 0.2752(8) 0.4765(3) 0.0624(9) Uani 0.50 1 d P A -1
C25 C 0.4237(8) 0.359(2) 0.3789(10) 0.069(2) Uani 0.50 1 d P A -1
H25 H 0.3805 0.2875 0.3236 0.082 Uiso 0.50 1 calc PR A -1
C26 C 0.4821(3) 0.5534(8) 0.3612(3) 0.0589(10) Uani 0.50 1 d P A -1
H26 H 0.4784 0.6102 0.2938 0.071 Uiso 0.50 1 calc PR A -1

loop_
_atom_site_aniso_label
_atom_site_aniso_U_11
_atom_site_aniso_U_22
_atom_site_aniso_U_33
_atom_site_aniso_U_23
_atom_site_aniso_U_13
_atom_site_aniso_U_12
C11 0.0563(11) 0.0483(11) 0.0655(11) -0.0030(8) 0.0205(9) -0.0052(9)
C17 0.0777(16) 0.0479(13) 0.164(3) -0.0013(16) 0.0662(18) -0.0059(12)
O17 0.0975(13) 0.0807(13) 0.1434(17) -0.0250(12) 0.0507(12) -0.0438(11)
O18 0.1325(16) 0.0798(13) 0.1163(14) 0.0049(10) 0.0693(13) -0.0352(11)
C12 0.0803(14) 0.0664(13) 0.0463(9) -0.0006(9) 0.0191(9) -0.0129(11)
C13 0.0679(12) 0.0640(13) 0.0475(10) -0.0100(9) 0.0082(8) -0.0171(10)
C14 0.0522(10) 0.0442(10) 0.0550(10) -0.0027(8) 0.0172(8) -0.0029(8)
N14 0.0787(12) 0.0491(10) 0.0783(12) -0.0089(9) 0.0375(9) -0.0091(9)
O13 0.1144(14) 0.1018(15) 0.1010(13) -0.0360(10) 0.0460(11) -0.0629(12)
O14 0.1144(14) 0.0701(11) 0.0948(12) 0.0278(9) 0.0472(10) 0.0028(10)
C15 0.0630(11) 0.0624(12) 0.0427(9) -0.0004(8) 0.0117(8) 0.0000(9)
C16 0.0554(10) 0.0637(13) 0.0560(10) -0.0132(9) 0.0065(8) -0.0078(10)
N21 0.056(4) 0.056(3) 0.050(2) 0.004(2) -0.002(3) -0.010(3)
C22 0.060(2) 0.055(3) 0.046(2) 0.0100(18) 0.0111(17) -0.002(2)
N22 0.105(7) 0.087(5) 0.051(3) 0.008(3) 0.002(4) -0.022(5)
C23 0.064(5) 0.058(4) 0.056(3) 0.008(3) 0.003(4) -0.008(3)
N24 0.069(2) 0.065(3) 0.054(2) 0.0080(19) 0.0135(17) -0.012(2)
C25 0.077(6) 0.075(5) 0.050(3) -0.006(3) 0.005(4) -0.014(4)
C26 0.061(2) 0.071(3) 0.0420(18) -0.0008(17) 0.0044(16) -0.014(2)

loop_
_atom_type_symbol
_atom_type_description
_atom_type_scat_dispersion_real
_atom_type_scat_dispersion_imag
_atom_type_scat_source
C C 0.0033 0.0016 'International Tables Vol C Tables 4.2.6.8 and 6.1.1.4'
H H 0.0000 0.0000 'International Tables Vol C Tables 4.2.6.8 and 6.1.1.4'
N N 0.0061 0.0033 'International Tables Vol C Tables 4.2.6.8 and 6.1.1.4'
O O 0.0106 0.0060 'International Tables Vol C Tables 4.2.6.8 and 6.1.1.4'

loop_
_geom_angle_atom_site_label_1
_geom_angle_atom_site_label_2
_geom_angle_atom_site_label_3
_geom_angle
C16 C11 C12 120.24(18)
C16 C11 C17 120.6(2)
C12 C11 C17 119.2(2)
O18 C17 O17 122.6(2)
O18 C17 C11 119.0(3)
O17 C17 C11 118.4(3)
C17 O17 H17 109.5
C17 O18 H18 109.5
C13 C12 C11 119.96(17)
C13 C12 H12 120.0
C11 C12 H12 120.0
C14 C13 C12 118.51(17)
C14 C13 H13 120.7
C12 C13 H13 120.7
C13 C14 C15 122.98(18)
C13 C14 N14 118.87(16)
C15 C14 N14 118.15(16)
O14 N14 O13 124.4(2)
O14 N14 C14 118.45(19)
O13 N14 C14 117.17(18)
C14 C15 C16 117.98(16)
C14 C15 H15 121.0
C16 C15 H15 121.0
C15 C16 C11 120.31(17)
C15 C16 H16 119.8
C11 C16 H16 119.8
C22 N21 C26 119.4(5)
N22 C22 N21 120.4(6)
N22 C22 C23 119.2(7)
N21 C22 C23 120.3(7)
C22 N22 H22A 114(4)
C22 N22 H22B 121(4)
H22A N22 H22B 126(5)
N24 C23 C22 119.9(7)
N24 C23 H23 120.0
C22 C23 H23 120.0
C23 N24 C25 120.0(7)
N24 C25 C26 119.9(9)
N24 C25 H25 120.0
C26 C25 H25 120.0
N21 C26 C25 120.3(7)
N21 C26 H26 119.8
C25 C26 H26 119.8

loop_
_geom_bond_atom_site_label_1
_geom_bond_atom_site_label_2
_geom_bond_distance
C11 C16 1.382(3)
C11 C12 1.382(3)
C11 C17 1.497(3)
C17 O18 1.246(3)
C17 O17 1.263(3)
O17 H17 0.8200
O18 H18 0.8200
C12 C13 1.380(3)
C12 H12 0.9300
C13 C14 1.368(2)
C13 H13 0.9300
C14 C15 1.374(3)
C14 N14 1.474(2)
N14 O14 1.218(2)
N14 O13 1.219(2)
C15 C16 1.381(3)
C15 H15 0.9300
C16 H16 0.9300
N21 C22 1.321(8)
N21 C26 1.361(8)
C22 N22 1.317(11)
C22 C23 1.419(8)
N22 H22A 0.92(6)
N22 H22B 0.92(6)
C23 N24 1.327(10)
C23 H23 0.9300
N24 C25 1.349(14)
C25 C26 1.387(10)
C25 H25 0.9300
C26 H26 0.9300

loop_
_geom_hbond_atom_site_label_D
_geom_hbond_atom_site_label_H
_geom_hbond_atom_site_label_A
_geom_hbond_distance_DH
_geom_hbond_distance_HA
_geom_hbond_distance_DA
_geom_hbond_angle_DHA
_geom_hbond_site_symmetry_A
O17 H17 N21 0.82 1.95 2.744(6) 163.9 .
O18 H18 N24 0.82 1.89 2.704(5) 171.1 3_666
N22 H22A O18 0.92(6) 2.11(7) 3.006(10) 164(5) .
N22 H22B O17 0.92(6) 2.28(6) 3.194(11) 175(6) 4_576

loop_
_geom_torsion_atom_site_label_1
_geom_torsion_atom_site_label_2
_geom_torsion_atom_site_label_3
_geom_torsion_atom_site_label_4
_geom_torsion
C16 C11 C17 O18 -179.6(2)
C12 C11 C17 O18 0.9(3)
C16 C11 C17 O17 -0.3(3)
C12 C11 C17 O17 -179.9(2)
C16 C11 C12 C13 0.6(3)
C17 C11 C12 C13 -179.8(2)
C11 C12 C13 C14 0.2(3)
C12 C13 C14 C15 -0.7(3)
C12 C13 C14 N14 179.10(19)
C13 C14 N14 O14 -162.64(19)
C15 C14 N14 O14 17.2(3)
C13 C14 N14 O13 18.4(3)
C15 C14 N14 O13 -161.78(19)
C13 C14 C15 C16 0.4(3)
N14 C14 C15 C16 -179.45(17)
C14 C15 C16 C11 0.5(3)
C12 C11 C16 C15 -1.0(3)
C17 C11 C16 C15 179.45(19)
C26 N21 C22 N22 -179.3(8)
C26 N21 C22 C23 0.1(13)
N22 C22 C23 N24 179.8(9)
N21 C22 C23 N24 0.3(14)
C22 C23 N24 C25 -1.0(13)
C23 N24 C25 C26 1.1(15)
C22 N21 C26 C25 0.0(11)
N24 C25 C26 N21 -0.6(15)
